data_4133184
loop_
_publ_author_name
'Cao, Zhi-Chao'
'Xie, Si-Jun'
'Fang, Huayi'
'Shi, Zhang-Jie'

_publ_section_title
;
 Ni-Catalyzed Cross-Coupling of Dimethyl Aryl Amines with Arylboronic
 Esters under Reductive Conditions.
;
_journal_issue 42
_journal_name_full 'Journal of the American Chemical Society'
_journal_page_first 13575
_journal_page_last 13579
_journal_paper_doi 10.1021/jacs.8b08779
_journal_volume 140
_journal_year 2018
_chemical_formula_moiety 'C46 H56 Br2 N4 Ni'
_chemical_formula_sum 'C46 H56 Br2 N4 Ni'
_chemical_formula_weight 883.47
_space_group_crystal_system orthorhombic
_space_group_IT_number 54
_space_group_name_Hall '-P 2a 2ac'
_space_group_name_H-M_alt 'P c c a'
_atom_sites_solution_hydrogens geom
_cell_angle_alpha 90
_cell_angle_beta 90
_cell_angle_gamma 90
_cell_formula_units_Z 4
_cell_length_a 19.6677(10)
_cell_length_b 14.8601(7)
_cell_length_c 14.6996(8)
_cell_measurement_reflns_used 7665
_cell_measurement_temperature 223.(2)
_cell_measurement_theta_max 25.4963
_cell_measurement_theta_min 2.4836
_cell_volume 4296.2(4)
_computing_cell_refinement 'SAINT V8.38A (Bruker AXS Inc., 2017)'
_computing_data_reduction 'SAINT V8.38A (Bruker AXS Inc., 2017)'
_computing_molecular_graphics 'shelXle (C.B. Huebschle, rev 833)'
_computing_structure_refinement 'SHELXL-2016/6 (Sheldrick, 2016)'
_computing_structure_solution 'SHELXT 2014/5 (Sheldrick, 2014)'
_diffrn_ambient_temperature 223.(2)
_diffrn_detector_area_resol_mean 7.3910
_diffrn_measured_fraction_theta_full 0.998
_diffrn_measured_fraction_theta_max 0.998
_diffrn_measurement_device_type 'Bruker D8 Venture Photon II'
_diffrn_measurement_method '\f and \w scans'
_diffrn_radiation_wavelength 0.71073
_diffrn_reflns_av_R_equivalents 0.0735
_diffrn_reflns_av_unetI/netI 0.0341
_diffrn_reflns_limit_h_max 23
_diffrn_reflns_limit_h_min -23
_diffrn_reflns_limit_k_max 18
_diffrn_reflns_limit_k_min -18
_diffrn_reflns_limit_l_max 17
_diffrn_reflns_limit_l_min -17
_diffrn_reflns_number 49057
_diffrn_reflns_theta_full 25.68
_diffrn_reflns_theta_max 25.68
_diffrn_reflns_theta_min 2.48
_exptl_absorpt_coefficient_mu 2.347
_exptl_absorpt_correction_T_max 0.85
_exptl_absorpt_correction_T_min 0.77
_exptl_absorpt_correction_type multi-scan
_exptl_absorpt_process_details
;
SADABS-2016/2 - Bruker AXS area detector scaling and absorption correction
;
_exptl_crystal_colour purple
_exptl_crystal_density_diffrn 1.366
_exptl_crystal_density_method 'not measured'
_exptl_crystal_description block
_exptl_crystal_F_000 1832
_exptl_crystal_size_max 0.18
_exptl_crystal_size_mid 0.12
_exptl_crystal_size_min 0.07
_refine_diff_density_max 0.278
_refine_diff_density_min -0.620
_refine_ls_extinction_method none
_refine_ls_goodness_of_fit_ref 1.032
_refine_ls_hydrogen_treatment constr
_refine_ls_matrix_type full
_refine_ls_number_parameters 248
_refine_ls_number_reflns 4069
_refine_ls_number_restraints 0
_refine_ls_restrained_S_all 1.032
_refine_ls_R_factor_all 0.0694
_refine_ls_R_factor_gt 0.0363
_refine_ls_shift/su_max 0.000
_refine_ls_shift/su_mean 0.000
_refine_ls_structure_factor_coef Fsqd
_refine_ls_weighting_details 'w=1/[\s^2^(Fo^2^)+(0.0308P)^2^+5.7511P] where P=(Fo^2^+2Fc^2^)/3'
_refine_ls_weighting_scheme calc
_refine_ls_wR_factor_gt 0.0785
_refine_ls_wR_factor_ref 0.0918
_reflns_number_gt 2714
_reflns_number_total 4069
_reflns_threshold_expression 'I > 2\s(I)'
_cod_data_source_file ja8b08779_si_003.cif
_cod_data_source_block caozhichao02
_cod_depositor_comments
;
The following automatic conversions were performed:

data item '_exptl_absorpt_correction_type' value 'Multi-Scan' was
changed to 'multi-scan' in accordance with the
/home/saulius/struct/COD-crude-data/automatic-downloads/DataCite-retrospective/ACS/depositions/lib/dictionaries/cif_core.dic
dictionary named 'cif_core.dic' version 2.4.2 last updated on
2011-04-26.

Automatic conversion script
Id: cif_fix_values 6909 2019-04-08 15:41:33Z antanas 
;
_cod_database_code 4133184

loop_
_space_group_symop_operation_xyz
'x, y, z'
'-x+1/2, -y, z'
'-x, y, -z+1/2'
'x+1/2, -y, -z+1/2'
'-x, -y, -z'
'x-1/2, y, -z'
'x, -y, z-1/2'
'-x-1/2, y, z-1/2'

loop_
_atom_site_type_symbol
_atom_site_label
_atom_site_fract_x
_atom_site_fract_y
_atom_site_fract_z
_atom_site_U_iso_or_equiv
_atom_site_adp_type
_atom_site_calc_flag
_atom_site_refinement_flags_adp
_atom_site_refinement_flags_occupancy
_atom_site_refinement_flags_posn
_atom_site_occupancy
Ni Ni1 0.5 0.75074(4) 0.25 0.02468(14) Uani d T P S 1
C C3 0.59377(15) 0.7530(2) 0.29108(19) 0.0258(6) Uani d . . . 1
Br Br2 0.53322(2) 0.75414(3) 0.09878(2) 0.04337(12) Uani d . . . 1
C C4 0.62546(16) 0.91076(19) 0.2498(2) 0.0283(7) Uani d . . . 1
C C6 0.58627(17) 1.0627(2) 0.2455(2) 0.0349(8) Uani d . . . 1
H H6 0.563102 1.110896 0.272945 0.042 Uiso calc U . R 1
C C5 0.59111(16) 0.9812(2) 0.2925(2) 0.0301(7) Uani d . . . 1
C C7 0.61429(18) 1.0752(2) 0.1600(2) 0.0370(8) Uani d . . . 1
C C8 0.64927(17) 1.0042(2) 0.1211(2) 0.0368(8) Uani d . . . 1
H H8 0.668785 1.012059 0.063312 0.044 Uiso calc U . R 1
C C9 0.65664(17) 0.9214(2) 0.1647(2) 0.0324(8) Uani d . . . 1
C C11 0.6055(2) 1.1635(2) 0.1099(3) 0.0493(10) Uani d . . . 1
H H00Z 0.640514 1.169161 0.06377 0.074 Uiso calc U . R 1
H H010 0.609205 1.212996 0.152614 0.074 Uiso calc U . R 1
H H011 0.561095 1.164932 0.081149 0.074 Uiso calc U . R 1
C C12 0.69746(18) 0.8472(2) 0.1204(2) 0.0416(9) Uani d . . . 1
H H00E 0.669408 0.793893 0.11437 0.062 Uiso calc U . R 1
H H00F 0.736775 0.833513 0.157764 0.062 Uiso calc U . R 1
H H00G 0.712422 0.866702 0.060685 0.062 Uiso calc U . R 1
C C13 0.69771(17) 0.8048(2) 0.3381(2) 0.0308(7) Uani d . . . 1
C C14 0.75193(18) 0.8738(2) 0.3542(3) 0.0428(9) Uani d . . . 1
H H14 0.763141 0.90319 0.29725 0.064 Uiso calc U . R 1
H H00O 0.79216 0.844603 0.378469 0.064 Uiso calc U . R 1
H H00P 0.735619 0.918171 0.397382 0.064 Uiso calc U . R 1
C C15 0.69530(16) 0.7168(2) 0.3593(2) 0.0304(7) Uani d . . . 1
C C16 0.74716(18) 0.6571(2) 0.4025(3) 0.0447(9) Uani d . . . 1
H H00Q 0.761632 0.611839 0.359083 0.067 Uiso calc U . R 1
H H00R 0.727504 0.627976 0.455314 0.067 Uiso calc U . R 1
H H00S 0.786048 0.692849 0.421033 0.067 Uiso calc U . R 1
C C17 0.61246(16) 0.59209(19) 0.3362(2) 0.0266(7) Uani d . . . 1
C C18 0.62284(17) 0.5386(2) 0.2593(2) 0.0316(7) Uani d . . . 1
C C19 0.60627(18) 0.4475(2) 0.2663(2) 0.0359(8) Uani d . . . 1
H H19 0.611022 0.410467 0.21486 0.043 Uiso calc U . R 1
C C20 0.58311(17) 0.4100(2) 0.3466(2) 0.0330(8) Uani d . . . 1
C C21 0.57750(16) 0.4641(2) 0.4228(2) 0.0301(7) Uani d . . . 1
H H21 0.563272 0.438543 0.478073 0.036 Uiso calc U . R 1
C C22 0.59253(16) 0.5562(2) 0.4195(2) 0.0290(7) Uani d . . . 1
C C23 0.6537(2) 0.5756(2) 0.1733(2) 0.0462(10) Uani d . . . 1
H H00H 0.664493 0.52638 0.132445 0.069 Uiso calc U . R 1
H H00I 0.694848 0.608405 0.188002 0.069 Uiso calc U . R 1
H H23 0.621489 0.61576 0.144152 0.069 Uiso calc U . R 1
C C24 0.5660(2) 0.3106(2) 0.3520(3) 0.0463(9) Uani d . . . 1
H H00T 0.518516 0.301701 0.336729 0.069 Uiso calc U . R 1
H H00U 0.574361 0.288961 0.4133 0.069 Uiso calc U . R 1
H H00V 0.594264 0.277459 0.309533 0.069 Uiso calc U . R 1
C C25 0.58951(18) 0.6115(2) 0.5052(2) 0.0365(8) Uani d . . . 1
H H00A 0.56965 0.669784 0.491858 0.055 Uiso calc U . R 1
H H00B 0.635103 0.619702 0.528997 0.055 Uiso calc U . R 1
H H00C 0.561827 0.580689 0.550082 0.055 Uiso calc U . R 1
N N26 0.63574(13) 0.82575(16) 0.29589(17) 0.0270(6) Uani d . . . 1
N N27 0.63120(13) 0.68626(16) 0.33112(17) 0.0272(6) Uani d . . . 1
C C10 0.5608(2) 0.9717(2) 0.3859(2) 0.0444(9) Uani d . . . 1
H H00W 0.515667 0.945685 0.381093 0.067 Uiso calc U . R 1
H H00X 0.557698 1.030441 0.414378 0.067 Uiso calc U . R 1
H H00Y 0.589346 0.93276 0.422602 0.067 Uiso calc U . R 1

loop_
_atom_site_aniso_label
_atom_site_aniso_U_11
_atom_site_aniso_U_22
_atom_site_aniso_U_33
_atom_site_aniso_U_12
_atom_site_aniso_U_13
_atom_site_aniso_U_23
Ni1 0.0248(3) 0.0229(3) 0.0264(3) 0 -0.0032(2) 0
C3 0.0298(15) 0.0251(14) 0.0225(14) -0.0006(15) 0.0011(12) 0.0007(14)
Br2 0.0365(2) 0.0638(2) 0.02980(18) -0.00112(19) -0.00025(14) -0.00219(19)
C4 0.0301(18) 0.0224(15) 0.0324(17) -0.0041(13) -0.0066(15) 0.0033(14)
C6 0.036(2) 0.0225(15) 0.046(2) 0.0008(14) -0.0054(17) -0.0026(15)
C5 0.0280(17) 0.0266(17) 0.0359(18) -0.0028(14) -0.0056(15) -0.0024(14)
C7 0.038(2) 0.0260(17) 0.046(2) -0.0045(15) -0.0111(17) 0.0076(15)
C8 0.042(2) 0.0355(18) 0.0333(19) -0.0028(16) -0.0017(16) 0.0067(15)
C9 0.037(2) 0.0237(16) 0.0362(19) -0.0018(14) -0.0048(16) -0.0004(14)
C11 0.057(3) 0.0312(19) 0.060(3) 0.0015(17) -0.008(2) 0.0161(18)
C12 0.046(2) 0.0364(18) 0.043(2) -0.0005(17) 0.0099(18) 0.0017(16)
C13 0.0285(18) 0.0259(16) 0.0379(19) -0.0024(14) -0.0057(15) 0.0016(14)
C14 0.036(2) 0.0376(18) 0.055(2) -0.0115(17) -0.0084(18) 0.0047(18)
C15 0.0262(18) 0.0296(15) 0.0354(18) -0.0009(14) -0.0042(15) 0.0003(14)
C16 0.0318(19) 0.0396(19) 0.063(2) 0.0022(16) -0.0082(19) 0.0116(18)
C17 0.0262(17) 0.0203(15) 0.0333(17) -0.0011(13) -0.0045(14) 0.0010(13)
C18 0.0334(19) 0.0273(16) 0.0340(18) 0.0013(14) -0.0020(15) 0.0001(14)
C19 0.047(2) 0.0247(16) 0.037(2) 0.0005(15) -0.0042(17) -0.0039(14)
C20 0.036(2) 0.0229(16) 0.040(2) -0.0015(14) -0.0068(16) -0.0016(14)
C21 0.0309(18) 0.0287(16) 0.0307(17) -0.0016(14) -0.0014(14) 0.0039(14)
C22 0.0308(18) 0.0250(15) 0.0314(18) 0.0031(14) -0.0051(14) -0.0007(13)
C23 0.068(3) 0.0317(19) 0.039(2) 0.0019(18) 0.012(2) -0.0005(16)
C24 0.061(3) 0.0265(17) 0.052(2) -0.0124(18) -0.002(2) -0.0008(16)
C25 0.045(2) 0.0296(17) 0.0347(19) -0.0018(15) -0.0031(16) -0.0004(15)
N26 0.0261(14) 0.0222(13) 0.0328(15) -0.0013(11) -0.0037(12) 0.0017(11)
N27 0.0256(15) 0.0206(12) 0.0353(15) -0.0001(11) -0.0049(12) 0.0023(11)
C10 0.057(2) 0.0346(19) 0.041(2) 0.0030(18) 0.0015(19) -0.0026(16)

loop_
_atom_type_symbol
_atom_type_description
_atom_type_scat_dispersion_real
_atom_type_scat_dispersion_imag
_atom_type_scat_source
C C 0.0033 0.0016 'International Tables Vol C Tables 4.2.6.8 and 6.1.1.4'
H H 0.0000 0.0000 'International Tables Vol C Tables 4.2.6.8 and 6.1.1.4'
Br Br -0.2901 2.4595 'International Tables Vol C Tables 4.2.6.8 and 6.1.1.4'
N N 0.0061 0.0033 'International Tables Vol C Tables 4.2.6.8 and 6.1.1.4'
Ni Ni 0.3393 1.1124 'International Tables Vol C Tables 4.2.6.8 and 6.1.1.4'

loop_
_geom_angle_atom_site_label_1
_geom_angle_atom_site_label_2
_geom_angle_atom_site_label_3
_geom_angle_site_symmetry_1
_geom_angle_site_symmetry_3
_geom_angle
C3 Ni1 C3 . 3_655 178.05(18)
C3 Ni1 Br2 . . 91.73(8)
C3 Ni1 Br2 3_655 . 88.23(8)
C3 Ni1 Br2 . 3_655 88.23(8)
C3 Ni1 Br2 3_655 3_655 91.72(8)
Br2 Ni1 Br2 . 3_655 177.50(3)
N26 C3 N27 . . 103.1(2)
N26 C3 Ni1 . . 127.3(2)
N27 C3 Ni1 . . 129.3(2)
C5 C4 C9 . . 121.9(3)
C5 C4 N26 . . 120.8(3)
C9 C4 N26 . . 117.1(3)
C7 C6 C5 . . 122.5(3)
C7 C6 H6 . . 118.7
C5 C6 H6 . . 118.7
C4 C5 C6 . . 117.4(3)
C4 C5 C10 . . 122.2(3)
C6 C5 C10 . . 120.4(3)
C8 C7 C6 . . 118.1(3)
C8 C7 C11 . . 121.1(3)
C6 C7 C11 . . 120.8(3)
C7 C8 C9 . . 122.4(3)
C7 C8 H8 . . 118.8
C9 C8 H8 . . 118.8
C8 C9 C4 . . 117.6(3)
C8 C9 C12 . . 120.1(3)
C4 C9 C12 . . 122.3(3)
C7 C11 H00Z . . 109.5
C7 C11 H010 . . 109.5
H00Z C11 H010 . . 109.5
C7 C11 H011 . . 109.5
H00Z C11 H011 . . 109.5
H010 C11 H011 . . 109.5
C9 C12 H00E . . 109.5
C9 C12 H00F . . 109.5
H00E C12 H00F . . 109.5
C9 C12 H00G . . 109.5
H00E C12 H00G . . 109.5
H00F C12 H00G . . 109.5
C15 C13 N26 . . 106.7(3)
C15 C13 C14 . . 130.8(3)
N26 C13 C14 . . 122.5(3)
C13 C14 H14 . . 109.5
C13 C14 H00O . . 109.5
H14 C14 H00O . . 109.5
C13 C14 H00P . . 109.5
H14 C14 H00P . . 109.5
H00O C14 H00P . . 109.5
C13 C15 N27 . . 106.1(3)
C13 C15 C16 . . 130.7(3)
N27 C15 C16 . . 123.2(3)
C15 C16 H00Q . . 109.5
C15 C16 H00R . . 109.5
H00Q C16 H00R . . 109.5
C15 C16 H00S . . 109.5
H00Q C16 H00S . . 109.5
H00R C16 H00S . . 109.5
C22 C17 C18 . . 122.4(3)
C22 C17 N27 . . 119.2(3)
C18 C17 N27 . . 118.0(3)
C19 C18 C17 . . 117.2(3)
C19 C18 C23 . . 120.7(3)
C17 C18 C23 . . 122.0(3)
C20 C19 C18 . . 122.0(3)
C20 C19 H19 . . 119.0
C18 C19 H19 . . 119.0
C19 C20 C21 . . 118.9(3)
C19 C20 C24 . . 120.6(3)
C21 C20 C24 . . 120.4(3)
C20 C21 C22 . . 121.6(3)
C20 C21 H21 . . 119.2
C22 C21 H21 . . 119.2
C17 C22 C21 . . 117.7(3)
C17 C22 C25 . . 122.6(3)
C21 C22 C25 . . 119.7(3)
C18 C23 H00H . . 109.5
C18 C23 H00I . . 109.5
H00H C23 H00I . . 109.5
C18 C23 H23 . . 109.5
H00H C23 H23 . . 109.5
H00I C23 H23 . . 109.5
C20 C24 H00T . . 109.5
C20 C24 H00U . . 109.5
H00T C24 H00U . . 109.5
C20 C24 H00V . . 109.5
H00T C24 H00V . . 109.5
H00U C24 H00V . . 109.5
C22 C25 H00A . . 109.5
C22 C25 H00B . . 109.5
H00A C25 H00B . . 109.5
C22 C25 H00C . . 109.5
H00A C25 H00C . . 109.5
H00B C25 H00C . . 109.5
C3 N26 C13 . . 111.9(2)
C3 N26 C4 . . 125.7(2)
C13 N26 C4 . . 121.5(2)
C3 N27 C15 . . 112.1(2)
C3 N27 C17 . . 125.8(3)
C15 N27 C17 . . 121.7(2)
C5 C10 H00W . . 109.5
C5 C10 H00X . . 109.5
H00W C10 H00X . . 109.5
C5 C10 H00Y . . 109.5
H00W C10 H00Y . . 109.5
H00X C10 H00Y . . 109.5

loop_
_geom_bond_atom_site_label_1
_geom_bond_atom_site_label_2
_geom_bond_site_symmetry_2
_geom_bond_distance
Ni1 C3 . 1.941(3)
Ni1 C3 3_655 1.941(3)
Ni1 Br2 . 2.3175(3)
Ni1 Br2 3_655 2.3175(3)
C3 N26 . 1.362(4)
C3 N27 . 1.368(4)
C4 C5 . 1.395(4)
C4 C9 . 1.403(4)
C4 N26 . 1.447(4)
C6 C7 . 1.385(5)
C6 C5 . 1.398(4)
C6 H6 . 0.94
C5 C10 . 1.504(5)
C7 C8 . 1.382(5)
C7 C11 . 1.515(4)
C8 C9 . 1.394(4)
C8 H8 . 0.94
C9 C12 . 1.511(4)
C11 H00Z . 0.97
C11 H010 . 0.97
C11 H011 . 0.97
C12 H00E . 0.97
C12 H00F . 0.97
C12 H00G . 0.97
C13 C15 . 1.346(4)
C13 N26 . 1.402(4)
C13 C14 . 1.498(4)
C14 H14 . 0.97
C14 H00O . 0.97
C14 H00P . 0.97
C15 N27 . 1.403(4)
C15 C16 . 1.493(4)
C16 H00Q . 0.97
C16 H00R . 0.97
C16 H00S . 0.97
C17 C22 . 1.391(4)
C17 C18 . 1.398(4)
C17 N27 . 1.449(4)
C18 C19 . 1.396(4)
C18 C23 . 1.505(5)
C19 C20 . 1.382(5)
C19 H19 . 0.94
C20 C21 . 1.383(4)
C20 C24 . 1.518(4)
C21 C22 . 1.401(4)
C21 H21 . 0.94
C22 C25 . 1.506(4)
C23 H00H . 0.97
C23 H00I . 0.97
C23 H23 . 0.97
C24 H00T . 0.97
C24 H00U . 0.97
C24 H00V . 0.97
C25 H00A . 0.97
C25 H00B . 0.97
C25 H00C . 0.97
C10 H00W . 0.97
C10 H00X . 0.97
C10 H00Y . 0.97
